data_7233228
loop_
_publ_author_name
'Glinton, Kwame'
'Latifi, Reza'
'Cockrell, David S.'
'Bardeaux, Matthew'
'Nguyen, Bachkhoa'
'Tahsini, Laleh'

_publ_section_title
;
 Synthesis, characterization, and photoluminescent studies of
 three-coordinate Cu(i)--NHC complexes bearing unsymmetrically-substituted
 dipyridylamine ligands
;
_journal_issue 39
_journal_name_full 'RSC Advances'
_journal_page_first 22417
_journal_paper_doi 10.1039/C9RA04886C
_journal_volume 9
_journal_year 2019
_chemical_formula_moiety 'C27 H38 Cl Cu N2'
_chemical_formula_sum 'C27 H38 Cl Cu N2'
_chemical_formula_weight 489.58
_space_group_crystal_system orthorhombic
_space_group_IT_number 56
_space_group_name_Hall '-P 2ab 2ac'
_space_group_name_H-M_alt 'P c c n'
_symmetry_space_group_name_Hall '-P 2ab 2ac'
_symmetry_space_group_name_H-M 'P c c n'
_atom_sites_solution_hydrogens geom
_atom_sites_solution_primary direct
_audit_creation_date 2018-08-10
_audit_creation_method
;
Olex2 1.2
(compiled 2017.01.04 svn.r3372 for OlexSys, GUI svn.r5292)
;
_audit_update_record
;
2018-08-11 deposited with the CCDC.    2019-07-15 downloaded from the CCDC.
;
_cell_angle_alpha 90
_cell_angle_beta 90
_cell_angle_gamma 90
_cell_formula_units_Z 4
_cell_length_a 10.8441(10)
_cell_length_b 12.6667(12)
_cell_length_c 18.9978(18)
_cell_measurement_reflns_used 9943
_cell_measurement_temperature 100
_cell_measurement_theta_max 30.03
_cell_measurement_theta_min 2.47
_cell_volume 2609.5(4)
_computing_cell_refinement 'Bruker SAINT'
_computing_data_collection 'Bruker APEX2'
_computing_data_reduction 'Bruker SAINT'
_computing_molecular_graphics 'Bruker SHELXTL'
_computing_publication_material 'Bruker SHELXTL'
_computing_structure_refinement 'SHELXL-2014 (Sheldrick 2014)'
_computing_structure_solution 'SHELXS-97 (Sheldrick 2008)'
_diffrn_ambient_temperature 100
_diffrn_measured_fraction_theta_full 1.000
_diffrn_measured_fraction_theta_max 0.997
_diffrn_measurement_device_type 'Bruker APEX-II CCD'
_diffrn_measurement_method '\f and \w scans'
_diffrn_radiation_type MoK\a
_diffrn_radiation_wavelength 0.71073
_diffrn_reflns_av_R_equivalents 0.0404
_diffrn_reflns_av_unetI/netI 0.0187
_diffrn_reflns_Laue_measured_fraction_full 1.000
_diffrn_reflns_Laue_measured_fraction_max 0.997
_diffrn_reflns_limit_h_max 15
_diffrn_reflns_limit_h_min -15
_diffrn_reflns_limit_k_max 17
_diffrn_reflns_limit_k_min -17
_diffrn_reflns_limit_l_max 26
_diffrn_reflns_limit_l_min -26
_diffrn_reflns_number 51307
_diffrn_reflns_point_group_measured_fraction_full 1.000
_diffrn_reflns_point_group_measured_fraction_max 0.997
_diffrn_reflns_theta_full 25.242
_diffrn_reflns_theta_max 30.026
_diffrn_reflns_theta_min 2.144
_diffrn_standards_number 0
_exptl_absorpt_coefficient_mu 0.955
_exptl_absorpt_correction_T_max 0.7460
_exptl_absorpt_correction_T_min 0.4997
_exptl_absorpt_correction_type multi-scan
_exptl_absorpt_process_details
;
SADABS-2016/2 (Bruker,2016/2) was used for absorption correction.
wR2(int) was 0.1090 before and 0.0515 after correction.
The Ratio of minimum to maximum transmission is 0.6698.
The \l/2 correction factor is Not present.
;
_exptl_crystal_colour 'clear light colourless'
_exptl_crystal_colour_lustre clear
_exptl_crystal_colour_modifier light
_exptl_crystal_colour_primary colourless
_exptl_crystal_density_diffrn 1.246
_exptl_crystal_description needle
_exptl_crystal_F_000 1040
_exptl_crystal_recrystallization_method 'Ether diffusion'
_exptl_crystal_size_max 0.147
_exptl_crystal_size_mid 0.096
_exptl_crystal_size_min 0.083
_refine_diff_density_max 0.421
_refine_diff_density_min -0.434
_refine_diff_density_rms 0.050
_refine_ls_extinction_method none
_refine_ls_goodness_of_fit_ref 1.037
_refine_ls_hydrogen_treatment constr
_refine_ls_matrix_type full
_refine_ls_number_parameters 146
_refine_ls_number_reflns 3812
_refine_ls_number_restraints 0
_refine_ls_restrained_S_all 1.037
_refine_ls_R_factor_all 0.0387
_refine_ls_R_factor_gt 0.0285
_refine_ls_shift/su_max 0.001
_refine_ls_shift/su_mean 0.000
_refine_ls_structure_factor_coef Fsqd
_refine_ls_weighting_details 'w=1/[\s^2^(Fo^2^)+(0.0348P)^2^+1.1852P] where P=(Fo^2^+2Fc^2^)/3'
_refine_ls_weighting_scheme calc
_refine_ls_wR_factor_gt 0.0732
_refine_ls_wR_factor_ref 0.0790
_reflns_Friedel_coverage 0.000
_reflns_number_gt 3120
_reflns_number_total 3812
_reflns_threshold_expression 'I > 2\s(I)'
_cod_data_source_file c9ra04886c2.cif
_cod_data_source_block lt_iii_125_3rd
_cod_database_code 7233228
_shelx_shelxl_version_number 2014/7
_shelx_space_group_comment
;
The symmetry employed for this shelxl refinement is uniquely defined
by the following loop, which should always be used as a source of
symmetry information in preference to the above space-group names.
They are only intended as comments.
;
_olex2_refinement_description
;
1. Fixed Uiso
 At 1.2 times of:
  All C(H) groups, All C(H,H) groups
 At 1.5 times of:
  All C(H,H,H) groups
2.a Ternary CH refined with riding coordinates:
 C12(H12), C9(H9)
2.b Secondary CH2 refined with riding coordinates:
 C2(H2A,H2B)
2.c Aromatic/amide H refined with riding coordinates:
 C7(H7), C6(H6), C5(H5)
2.d Idealised Me refined as rotating group:
 C13(H13A,H13B,H13C), C14(H14A,H14B,H14C), C10(H10A,H10B,H10C), C11(H11A,H11B,
 H11C)
;
_olex2_submission_special_instructions 'No special instructions were received'

loop_
_space_group_symop_operation_xyz
'x, y, z'
'x+1/2, -y, -z+1/2'
'-x, y+1/2, -z+1/2'
'-x+1/2, -y+1/2, z'
'-x, -y, -z'
'-x-1/2, y, z-1/2'
'x, -y-1/2, z-1/2'
'x-1/2, y-1/2, -z'

loop_
_atom_site_label
_atom_site_type_symbol
_atom_site_fract_x
_atom_site_fract_y
_atom_site_fract_z
_atom_site_U_iso_or_equiv
_atom_site_adp_type
_atom_site_occupancy
_atom_site_site_symmetry_order
_atom_site_calc_flag
_atom_site_refinement_flags_posn
_atom_site_refinement_flags_adp
_atom_site_refinement_flags_occupancy
Cu1 Cu 0.2500 0.2500 0.28080(2) 0.01814(7) Uani 1 2 d S T P
Cl1 Cl 0.2500 0.2500 0.17020(2) 0.03837(14) Uani 1 2 d S T P
N1 N 0.28397(10) 0.33022(8) 0.42129(5) 0.0179(2) Uani 1 1 d . . .
C1 C 0.2500 0.2500 0.38005(8) 0.0149(3) Uani 1 2 d S T P
C3 C 0.32732(11) 0.43003(9) 0.39536(6) 0.0172(2) Uani 1 1 d . . .
C8 C 0.45448(11) 0.44453(10) 0.38611(6) 0.0204(2) Uani 1 1 d . . .
C12 C 0.54595(12) 0.35636(10) 0.39949(7) 0.0246(3) Uani 1 1 d . . .
H12 H 0.5023 0.3000 0.4267 0.030 Uiso 1 1 calc R . .
C13 C 0.58866(14) 0.30796(13) 0.32995(8) 0.0362(4) Uani 1 1 d . . .
H13A H 0.5166 0.2887 0.3016 0.054 Uiso 1 1 calc GR . .
H13B H 0.6380 0.2447 0.3395 0.054 Uiso 1 1 calc GR . .
H13C H 0.6388 0.3594 0.3042 0.054 Uiso 1 1 calc GR . .
C14 C 0.65556(16) 0.39299(14) 0.44342(9) 0.0435(4) Uani 1 1 d . . .
H14A H 0.6258 0.4238 0.4876 0.065 Uiso 1 1 calc GR . .
H14B H 0.7023 0.4462 0.4171 0.065 Uiso 1 1 calc GR . .
H14C H 0.7090 0.3326 0.4538 0.065 Uiso 1 1 calc GR . .
C7 C 0.49444(12) 0.54203(10) 0.36056(7) 0.0258(3) Uani 1 1 d . . .
H7 H 0.5802 0.5545 0.3544 0.031 Uiso 1 1 calc R . .
C6 C 0.41081(14) 0.62080(10) 0.34413(7) 0.0280(3) Uani 1 1 d . . .
H6 H 0.4394 0.6863 0.3260 0.034 Uiso 1 1 calc R . .
C5 C 0.28576(13) 0.60466(10) 0.35402(7) 0.0270(3) Uani 1 1 d . . .
H5 H 0.2293 0.6592 0.3422 0.032 Uiso 1 1 calc R . .
C4 C 0.24121(11) 0.50963(10) 0.38104(6) 0.0206(2) Uani 1 1 d . . .
C9 C 0.10385(12) 0.49448(11) 0.39294(7) 0.0259(3) Uani 1 1 d . . .
H9 H 0.0928 0.4293 0.4220 0.031 Uiso 1 1 calc R . .
C10 C 0.04670(15) 0.58675(13) 0.43351(9) 0.0382(4) Uani 1 1 d . . .
H10A H 0.0922 0.5977 0.4775 0.057 Uiso 1 1 calc GR . .
H10B H -0.0397 0.5707 0.4442 0.057 Uiso 1 1 calc GR . .
H10C H 0.0510 0.6509 0.4048 0.057 Uiso 1 1 calc GR . .
C11 C 0.03612(15) 0.47748(15) 0.32309(9) 0.0429(4) Uani 1 1 d . . .
H11A H 0.0725 0.4173 0.2983 0.064 Uiso 1 1 calc GR . .
H11B H 0.0437 0.5410 0.2940 0.064 Uiso 1 1 calc GR . .
H11C H -0.0512 0.4633 0.3324 0.064 Uiso 1 1 calc GR . .
C2 C 0.27889(11) 0.30537(9) 0.49731(6) 0.0185(2) Uani 1 1 d . . .
H2A H 0.2266 0.3565 0.5230 0.022 Uiso 1 1 calc R . .
H2B H 0.3623 0.3046 0.5185 0.022 Uiso 1 1 calc R . .

loop_
_atom_site_aniso_label
_atom_site_aniso_U_11
_atom_site_aniso_U_22
_atom_site_aniso_U_33
_atom_site_aniso_U_23
_atom_site_aniso_U_13
_atom_site_aniso_U_12
Cu1 0.02188(11) 0.02127(11) 0.01127(10) 0.000 0.000 0.00257(8)
Cl1 0.0508(3) 0.0521(3) 0.01228(19) 0.000 0.000 0.0217(3)
N1 0.0259(5) 0.0156(5) 0.0123(4) 0.0009(3) -0.0002(4) -0.0013(4)
C1 0.0151(6) 0.0155(7) 0.0143(6) 0.000 0.000 0.0017(6)
C3 0.0241(5) 0.0139(5) 0.0137(5) -0.0016(4) 0.0019(4) -0.0012(4)
C8 0.0234(6) 0.0181(6) 0.0197(5) -0.0043(4) 0.0037(4) 0.0009(4)
C12 0.0231(6) 0.0218(6) 0.0290(6) -0.0040(5) 0.0037(5) 0.0037(5)
C13 0.0269(7) 0.0411(9) 0.0405(8) -0.0198(7) -0.0027(6) 0.0109(6)
C14 0.0444(9) 0.0407(9) 0.0453(9) -0.0183(7) -0.0183(7) 0.0145(7)
C7 0.0267(6) 0.0221(6) 0.0288(6) -0.0033(5) 0.0094(5) -0.0037(5)
C6 0.0364(7) 0.0174(6) 0.0303(7) 0.0015(5) 0.0109(6) -0.0029(5)
C5 0.0337(7) 0.0188(6) 0.0286(6) 0.0052(5) 0.0057(5) 0.0044(5)
C4 0.0242(6) 0.0188(5) 0.0187(5) 0.0027(4) 0.0021(4) 0.0007(5)
C9 0.0224(6) 0.0262(7) 0.0291(6) 0.0084(5) 0.0004(5) 0.0023(5)
C10 0.0339(8) 0.0393(8) 0.0416(8) 0.0077(7) 0.0137(7) 0.0091(7)
C11 0.0326(8) 0.0552(11) 0.0407(9) 0.0026(8) -0.0098(7) 0.0019(7)
C2 0.0254(6) 0.0177(6) 0.0123(5) -0.0001(4) 0.0001(4) 0.0005(4)

loop_
_atom_type_symbol
_atom_type_description
_atom_type_scat_dispersion_real
_atom_type_scat_dispersion_imag
_atom_type_scat_source
C C 0.0033 0.0016 'International Tables Vol C Tables 4.2.6.8 and 6.1.1.4'
H H 0.0000 0.0000 'International Tables Vol C Tables 4.2.6.8 and 6.1.1.4'
Cl Cl 0.1484 0.1585 'International Tables Vol C Tables 4.2.6.8 and 6.1.1.4'
Cu Cu 0.3201 1.2651 'International Tables Vol C Tables 4.2.6.8 and 6.1.1.4'
N N 0.0061 0.0033 'International Tables Vol C Tables 4.2.6.8 and 6.1.1.4'

loop_
_geom_angle_atom_site_label_1
_geom_angle_atom_site_label_2
_geom_angle_atom_site_label_3
_geom_angle
_geom_angle_site_symmetry_1
_geom_angle_site_symmetry_3
C1 Cu1 Cl1 180.0 . .
C1 N1 C3 124.01(10) . .
C1 N1 C2 113.63(10) . .
C3 N1 C2 122.30(9) . .
N1 C1 Cu1 125.93(7) . .
N1 C1 Cu1 125.93(7) 4 .
N1 C1 N1 108.13(14) 4 .
C8 C3 N1 118.71(11) . .
C4 C3 N1 118.82(11) . .
C4 C3 C8 122.47(11) . .
C3 C8 C12 121.75(11) . .
C7 C8 C3 117.70(11) . .
C7 C8 C12 120.48(11) . .
C8 C12 H12 107.7 . .
C8 C12 C13 110.43(11) . .
C8 C12 C14 112.20(11) . .
C13 C12 H12 107.7 . .
C14 C12 H12 107.7 . .
C14 C12 C13 111.04(12) . .
C12 C13 H13A 109.5 . .
C12 C13 H13B 109.5 . .
C12 C13 H13C 109.5 . .
H13A C13 H13B 109.5 . .
H13A C13 H13C 109.5 . .
H13B C13 H13C 109.5 . .
C12 C14 H14A 109.5 . .
C12 C14 H14B 109.5 . .
C12 C14 H14C 109.5 . .
H14A C14 H14B 109.5 . .
H14A C14 H14C 109.5 . .
H14B C14 H14C 109.5 . .
C8 C7 H7 119.6 . .
C6 C7 C8 120.85(12) . .
C6 C7 H7 119.6 . .
C7 C6 H6 119.8 . .
C7 C6 C5 120.32(12) . .
C5 C6 H6 119.8 . .
C6 C5 H5 119.4 . .
C6 C5 C4 121.11(12) . .
C4 C5 H5 119.4 . .
C3 C4 C9 122.27(11) . .
C5 C4 C3 117.49(12) . .
C5 C4 C9 120.23(11) . .
C4 C9 H9 107.7 . .
C4 C9 C10 112.06(12) . .
C4 C9 C11 111.04(12) . .
C10 C9 H9 107.7 . .
C10 C9 C11 110.45(13) . .
C11 C9 H9 107.7 . .
C9 C10 H10A 109.5 . .
C9 C10 H10B 109.5 . .
C9 C10 H10C 109.5 . .
H10A C10 H10B 109.5 . .
H10A C10 H10C 109.5 . .
H10B C10 H10C 109.5 . .
C9 C11 H11A 109.5 . .
C9 C11 H11B 109.5 . .
C9 C11 H11C 109.5 . .
H11A C11 H11B 109.5 . .
H11A C11 H11C 109.5 . .
H11B C11 H11C 109.5 . .
N1 C2 C2 102.09(6) . 4
N1 C2 H2A 111.4 . .
N1 C2 H2B 111.4 . .
C2 C2 H2A 111.4 4 .
C2 C2 H2B 111.4 4 .
H2A C2 H2B 109.2 . .

loop_
_geom_bond_atom_site_label_1
_geom_bond_atom_site_label_2
_geom_bond_distance
_geom_bond_site_symmetry_2
Cu1 Cl1 2.1012(5) .
Cu1 C1 1.8856(16) .
N1 C1 1.3349(13) .
N1 C3 1.4360(15) .
N1 C2 1.4792(14) .
C1 N1 1.3349(13) 4
C3 C8 1.4022(17) .
C3 C4 1.4009(17) .
C8 C12 1.5153(18) .
C8 C7 1.3959(18) .
C12 H12 1.0000 .
C12 C13 1.5282(19) .
C12 C14 1.525(2) .
C13 H13A 0.9800 .
C13 H13B 0.9800 .
C13 H13C 0.9800 .
C14 H14A 0.9800 .
C14 H14B 0.9800 .
C14 H14C 0.9800 .
C7 H7 0.9500 .
C7 C6 1.384(2) .
C6 H6 0.9500 .
C6 C5 1.384(2) .
C5 H5 0.9500 .
C5 C4 1.3949(17) .
C4 C9 1.5188(18) .
C9 H9 1.0000 .
C9 C10 1.531(2) .
C9 C11 1.532(2) .
C10 H10A 0.9800 .
C10 H10B 0.9800 .
C10 H10C 0.9800 .
C11 H11A 0.9800 .
C11 H11B 0.9800 .
C11 H11C 0.9800 .
C2 C2 1.536(2) 4
C2 H2A 0.9900 .
C2 H2B 0.9900 .

loop_
_geom_torsion_atom_site_label_1
_geom_torsion_atom_site_label_2
_geom_torsion_atom_site_label_3
_geom_torsion_atom_site_label_4
_geom_torsion
_geom_torsion_site_symmetry_4
N1 C3 C8 C12 2.87(17) .
N1 C3 C8 C7 179.73(11) .
N1 C3 C4 C5 -178.22(11) .
N1 C3 C4 C9 0.87(17) .
C1 N1 C3 C8 -92.27(13) .
C1 N1 C3 C4 88.44(13) .
C1 N1 C2 C2 -5.65(14) 4
C3 N1 C1 Cu1 -0.53(13) .
C3 N1 C1 N1 179.47(13) 4
C3 N1 C2 C2 177.18(12) 4
C3 C8 C12 C13 102.34(14) .
C3 C8 C12 C14 -133.21(14) .
C3 C8 C7 C6 -0.87(19) .
C3 C4 C9 C10 131.66(13) .
C3 C4 C9 C11 -104.31(15) .
C8 C3 C4 C5 2.53(18) .
C8 C3 C4 C9 -178.39(11) .
C8 C7 C6 C5 1.2(2) .
C12 C8 C7 C6 176.03(12) .
C7 C8 C12 C13 -74.43(16) .
C7 C8 C12 C14 50.02(17) .
C7 C6 C5 C4 0.4(2) .
C6 C5 C4 C3 -2.22(19) .
C6 C5 C4 C9 178.68(13) .
C5 C4 C9 C10 -49.28(17) .
C5 C4 C9 C11 74.75(17) .
C4 C3 C8 C12 -177.87(11) .
C4 C3 C8 C7 -1.02(18) .
C2 N1 C1 Cu1 -177.65(6) .
C2 N1 C1 N1 2.35(6) 4
C2 N1 C3 C8 84.60(14) .
C2 N1 C3 C4 -94.68(14) .
